data_7058446
loop_
_publ_author_name
'Zhang, Xingcheng'
'Fu, Menglei'
'Zou, Fangfang'
'Hao, Jingyuan'
'Qu, Youle'
'Hu, Wenxiang'
'Zhou, Qiuju'

_publ_section_title
;
 1,3-Bis(3,4,5-trifluoro-2,6-dinitrophenyl)urea (ZXC-19): a multifluorine
 substituted propellant with superior detonation performance
;
_journal_issue 24
_journal_name_full 'New Journal of Chemistry'
_journal_page_first 9623
_journal_paper_doi 10.1039/C9NJ01885A
_journal_volume 43
_journal_year 2019
_chemical_formula_moiety 'C13 H2 F6 N6 O9'
_chemical_formula_sum 'C13 H2 F6 N6 O9'
_chemical_formula_weight 500.21
_space_group_crystal_system monoclinic
_space_group_IT_number 14
_space_group_name_Hall '-P 2yn'
_space_group_name_H-M_alt 'P 1 21/n 1'
_symmetry_space_group_name_Hall '-P 2yn'
_symmetry_space_group_name_H-M 'P 1 21/n 1'
_atom_sites_solution_hydrogens difmap
_audit_block_doi 10.5517/ccdc.csd.cc2108cq
_audit_creation_method SHELXL-2014/7
_audit_update_record
;
2018-11-05 deposited with the CCDC.    2019-05-20 downloaded from the CCDC.
;
_cell_angle_alpha 90
_cell_angle_beta 92.889(4)
_cell_angle_gamma 90
_cell_formula_units_Z 8
_cell_length_a 12.2579(5)
_cell_length_b 9.7269(4)
_cell_length_c 29.1802(12)
_cell_measurement_reflns_used 7754
_cell_measurement_temperature 173(2)
_cell_measurement_theta_max 27.6840
_cell_measurement_theta_min 2.5700
_cell_volume 3474.8(2)
_computing_structure_refinement 'SHELXL-2014/7 (Sheldrick, 2014)'
_diffrn_ambient_temperature 173(2)
_diffrn_measured_fraction_theta_full 0.999
_diffrn_measured_fraction_theta_max 0.991
_diffrn_measurement_device_type 'XtaLAB AFC12 (RINC): Kappa single'
_diffrn_measurement_method '\w scans'
_diffrn_radiation_type MoK\a
_diffrn_radiation_wavelength 0.71073
_diffrn_reflns_av_R_equivalents 0.0489
_diffrn_reflns_av_unetI/netI 0.0394
_diffrn_reflns_Laue_measured_fraction_full 0.999
_diffrn_reflns_Laue_measured_fraction_max 0.991
_diffrn_reflns_limit_h_max 15
_diffrn_reflns_limit_h_min -15
_diffrn_reflns_limit_k_max 12
_diffrn_reflns_limit_k_min -12
_diffrn_reflns_limit_l_max 36
_diffrn_reflns_limit_l_min -37
_diffrn_reflns_number 41115
_diffrn_reflns_point_group_measured_fraction_full 0.999
_diffrn_reflns_point_group_measured_fraction_max 0.991
_diffrn_reflns_theta_full 25.242
_diffrn_reflns_theta_max 26.997
_diffrn_reflns_theta_min 2.518
_diffrn_source 'fine-focus sealed X-ray tube'
_exptl_absorpt_coefficient_mu 0.200
_exptl_absorpt_correction_T_max 1.00000
_exptl_absorpt_correction_T_min 0.78108
_exptl_absorpt_correction_type multi-scan
_exptl_absorpt_process_details
;
CrysAlisPro 1.171.39.28b (Rigaku Oxford Diffraction, 2015)
Empirical absorption correction using spherical harmonics,
 implemented in SCALE3 ABSPACK scaling algorithm.
;
_exptl_crystal_density_diffrn 1.912
_exptl_crystal_description plate
_exptl_crystal_F_000 1984
_exptl_crystal_size_max 0.210
_exptl_crystal_size_mid 0.190
_exptl_crystal_size_min 0.080
_refine_diff_density_max 0.377
_refine_diff_density_min -0.369
_refine_diff_density_rms 0.052
_refine_ls_extinction_method none
_refine_ls_goodness_of_fit_ref 1.068
_refine_ls_hydrogen_treatment refxyz
_refine_ls_matrix_type full
_refine_ls_number_parameters 644
_refine_ls_number_reflns 7524
_refine_ls_number_restraints 61
_refine_ls_restrained_S_all 1.075
_refine_ls_R_factor_all 0.0634
_refine_ls_R_factor_gt 0.0394
_refine_ls_shift/su_max 0.001
_refine_ls_shift/su_mean 0.000
_refine_ls_structure_factor_coef Fsqd
_refine_ls_weighting_details 'w=1/[\s^2^(Fo^2^)+(0.0499P)^2^+0.8638P] where P=(Fo^2^+2Fc^2^)/3'
_refine_ls_weighting_scheme calc
_refine_ls_wR_factor_gt 0.0963
_refine_ls_wR_factor_ref 0.1052
_reflns_Friedel_coverage 0.000
_reflns_number_gt 5455
_reflns_number_total 7524
_reflns_threshold_expression 'I > 2\s(I)'
_cod_data_source_file c9nj01885a2.cif
_cod_data_source_block 1_pl
_cod_depositor_comments 'Adding full bibliography for 7058446.cif.'
_cod_database_code 7058446
_shelx_shelxl_version_number 2014/7
_shelx_space_group_comment
;
The symmetry employed for this shelxl refinement is uniquely defined
by the following loop, which should always be used as a source of
symmetry information in preference to the above space-group names.
They are only intended as comments.
;
_shelx_estimated_absorpt_t_min 0.959
_shelx_estimated_absorpt_t_max 0.984

loop_
_space_group_symop_operation_xyz
'x, y, z'
'-x+1/2, y+1/2, -z+1/2'
'-x, -y, -z'
'x-1/2, -y-1/2, z-1/2'

loop_
_atom_site_label
_atom_site_type_symbol
_atom_site_fract_x
_atom_site_fract_y
_atom_site_fract_z
_atom_site_U_iso_or_equiv
_atom_site_adp_type
_atom_site_occupancy
_atom_site_site_symmetry_order
_atom_site_calc_flag
_atom_site_refinement_flags_posn
_atom_site_refinement_flags_adp
_atom_site_refinement_flags_occupancy
_atom_site_disorder_assembly
_atom_site_disorder_group
C1A C 0.95132(14) 1.00289(17) 0.11868(6) 0.0196(4) Uani 1 1 d . . . . .
C2A C 1.29502(15) 1.09611(19) 0.19623(7) 0.0291(4) Uani 1 1 d . . . . .
C3A C 1.26533(17) 1.0477(2) 0.23769(7) 0.0313(4) Uani 1 1 d . . . . .
C4A C 1.16983(17) 0.97496(19) 0.24038(6) 0.0294(4) Uani 1 1 d . . . . .
C5A C 1.10310(14) 0.95124(18) 0.20155(6) 0.0226(4) Uani 1 1 d . . . . .
C6A C 1.12965(14) 1.00202(17) 0.15859(6) 0.0204(4) Uani 1 1 d . . . . .
C7A C 1.22772(14) 1.07577(18) 0.15721(6) 0.0226(4) Uani 1 1 d . . . . .
C8A C 0.64148(16) 1.1098(2) 0.02097(7) 0.0362(5) Uani 1 1 d . . . . .
C9A C 0.56769(16) 1.0718(3) 0.05230(8) 0.0441(6) Uani 1 1 d . . . . .
C10A C 0.60186(17) 0.9986(3) 0.09008(7) 0.0442(6) Uani 1 1 d . . . . .
C11A C 0.71075(16) 0.9638(2) 0.09773(6) 0.0348(5) Uani 1 1 d . . . . .
C12A C 0.78943(15) 1.0044(2) 0.06734(6) 0.0264(4) Uani 1 1 d . . . . .
C13A C 0.75113(15) 1.0767(2) 0.02826(6) 0.0267(4) Uani 1 1 d . . . . .
C1B C 0.34748(15) 0.5276(2) 0.06255(7) 0.0325(5) Uani 1 1 d . . . . .
C2B C 0.32182(18) 0.4445(2) 0.02571(7) 0.0384(5) Uani 1 1 d . . . . .
C3B C 0.21913(18) 0.3898(2) 0.01993(7) 0.0345(5) Uani 1 1 d . . . . .
C4B C 0.14049(15) 0.41968(19) 0.05070(6) 0.0256(4) Uani 1 1 d . . . . .
C5B C 0.16371(14) 0.50240(18) 0.08898(6) 0.0218(4) Uani 1 1 d . . . . .
C6B C 0.26944(15) 0.55639(18) 0.09402(6) 0.0252(4) Uani 1 1 d . . . . .
C7B C 0.02763(14) 0.41796(18) 0.13911(6) 0.0209(4) Uani 1 1 d . . . . .
C8B C -0.15055(16) 0.20174(19) 0.25036(6) 0.0289(4) Uani 1 1 d . . . . .
C9B C -0.25362(17) 0.1743(2) 0.23190(7) 0.0327(5) Uani 1 1 d . . . . .
C10B C -0.28871(16) 0.2365(2) 0.19147(7) 0.0333(5) Uani 1 1 d . . . . .
C11B C -0.22154(15) 0.32696(19) 0.16971(6) 0.0266(4) Uani 1 1 d D . . . .
C12B C -0.11768(14) 0.35890(17) 0.18821(6) 0.0225(4) Uani 1 1 d . . . . .
C13B C -0.08425(14) 0.29291(18) 0.22862(6) 0.0237(4) Uani 1 1 d . . . . .
F1A F 1.39065(9) 1.15947(12) 0.19419(4) 0.0404(3) Uani 1 1 d . . . . .
F2A F 1.33002(11) 1.06842(14) 0.27537(4) 0.0466(3) Uani 1 1 d . . . . .
F3A F 1.14653(11) 0.92189(14) 0.28053(4) 0.0457(3) Uani 1 1 d . . . . .
F4A F 0.60450(10) 1.17596(15) -0.01661(4) 0.0497(3) Uani 1 1 d . . . . .
F5A F 0.46186(10) 1.10370(19) 0.04471(5) 0.0628(4) Uani 1 1 d . . . . .
F6A F 0.52661(10) 0.95601(19) 0.11829(5) 0.0649(5) Uani 1 1 d . . . . .
F1B F 0.44721(10) 0.58106(14) 0.06751(5) 0.0483(3) Uani 1 1 d . . . . .
F2B F 0.39695(12) 0.41650(17) -0.00468(5) 0.0634(4) Uani 1 1 d . . . . .
F3B F 0.19593(12) 0.31155(14) -0.01676(4) 0.0514(4) Uani 1 1 d . . . . .
F4B F -0.11554(10) 0.14065(12) 0.28915(4) 0.0387(3) Uani 1 1 d . . . . .
F5B F -0.31902(11) 0.08882(14) 0.25325(4) 0.0486(3) Uani 1 1 d . . . . .
F6B F -0.38894(10) 0.20978(15) 0.17383(4) 0.0492(3) Uani 1 1 d . . . . .
N1A N 1.06259(12) 0.98028(15) 0.11924(5) 0.0210(3) Uani 1 1 d D . . . .
H1AA H 1.0904(16) 0.975(2) 0.0950(6) 0.025 Uiso 1 1 d D U . . .
N2A N 0.90054(12) 0.97890(16) 0.07596(5) 0.0233(3) Uani 1 1 d D . . . .
H2AA H 0.9375(16) 0.970(2) 0.0536(6) 0.028 Uiso 1 1 d D U . . .
N3A N 1.01017(13) 0.85804(16) 0.20690(5) 0.0259(3) Uani 1 1 d . . . . .
N4A N 1.26226(12) 1.13595(18) 0.11458(6) 0.0305(4) Uani 1 1 d . . . . .
N5A N 0.73804(16) 0.8740(2) 0.13672(6) 0.0439(5) Uani 1 1 d . . . . .
N6A N 0.82552(12) 1.11967(17) -0.00652(5) 0.0263(3) Uani 1 1 d . . . . .
N1B N 0.08660(12) 0.52546(15) 0.12176(5) 0.0226(3) Uani 1 1 d D . . . .
H1BA H 0.0867(17) 0.5976(18) 0.1345(7) 0.027 Uiso 1 1 d D U . . .
N2B N -0.05028(12) 0.45828(16) 0.16811(5) 0.0250(3) Uani 1 1 d D . . . .
H2BA H -0.0673(17) 0.5380(17) 0.1709(7) 0.030 Uiso 1 1 d D U . . .
N3B N 0.03048(14) 0.36319(17) 0.04104(5) 0.0313(4) Uani 1 1 d . . . . .
N4B N 0.30061(13) 0.64553(17) 0.13293(6) 0.0300(4) Uani 1 1 d . . . . .
N6B N 0.02241(13) 0.32556(16) 0.25117(5) 0.0270(3) Uani 1 1 d . . . . .
O1A O 0.94966(12) 0.88159(15) 0.23779(5) 0.0394(4) Uani 1 1 d . . . . .
O2A O 1.00153(11) 0.75957(13) 0.18066(5) 0.0308(3) Uani 1 1 d . . . . .
O3A O 1.24650(12) 1.06905(18) 0.07928(5) 0.0456(4) Uani 1 1 d . . . . .
O4A O 1.30554(12) 1.24859(16) 0.11658(6) 0.0445(4) Uani 1 1 d . . . . .
O5A O 0.90352(10) 1.03705(12) 0.15192(4) 0.0224(3) Uani 1 1 d . . . . .
O6A O 0.70361(14) 0.9042(2) 0.17392(5) 0.0593(5) Uani 1 1 d . . . . .
O7A O 0.79207(15) 0.7722(2) 0.12892(6) 0.0547(5) Uani 1 1 d . . . . .
O8A O 0.89881(10) 1.03853(14) -0.01521(4) 0.0272(3) Uani 1 1 d . . . . .
O9A O 0.81018(12) 1.22927(16) -0.02558(5) 0.0423(4) Uani 1 1 d . . . . .
O1B O 0.02418(13) 0.24157(15) 0.03122(5) 0.0453(4) Uani 1 1 d . . . . .
O2B O -0.04692(11) 0.44203(15) 0.04340(5) 0.0385(3) Uani 1 1 d . . . . .
O3B O 0.23443(12) 0.73322(15) 0.14324(5) 0.0401(4) Uani 1 1 d . . . . .
O4B O 0.38958(12) 0.62710(18) 0.15267(6) 0.0500(4) Uani 1 1 d . . . . .
O5B O 0.04393(10) 0.29862(12) 0.12940(4) 0.0275(3) Uani 1 1 d . . . . .
O8B O 0.10407(11) 0.28349(16) 0.23344(5) 0.0418(4) Uani 1 1 d . . . . .
O9B O 0.02220(12) 0.39360(17) 0.28602(5) 0.0445(4) Uani 1 1 d . . . . .
N5B N -0.26173(14) 0.38868(18) 0.12606(6) 0.0350(4) Uani 1 1 d D U . . .
O6B O -0.2904(4) 0.3069(3) 0.09589(11) 0.0526(11) Uani 0.711(10) 1 d D U P A 1
O7B O -0.2568(5) 0.5088(3) 0.12269(11) 0.0647(15) Uani 0.711(10) 1 d D U P A 1
O6Y O -0.3328(11) 0.4849(11) 0.1278(2) 0.065(3) Uani 0.289(10) 1 d D U P A 2
O7Y O -0.2313(10) 0.3522(13) 0.0909(2) 0.060(3) Uani 0.289(10) 1 d D U P A 2

loop_
_atom_site_aniso_label
_atom_site_aniso_U_11
_atom_site_aniso_U_22
_atom_site_aniso_U_33
_atom_site_aniso_U_23
_atom_site_aniso_U_13
_atom_site_aniso_U_12
C1A 0.0215(8) 0.0186(9) 0.0188(8) 0.0025(7) 0.0013(7) -0.0035(7)
C2A 0.0263(10) 0.0197(9) 0.0403(11) -0.0030(8) -0.0087(8) 0.0016(8)
C3A 0.0358(11) 0.0287(10) 0.0279(10) -0.0072(8) -0.0126(8) 0.0075(9)
C4A 0.0435(11) 0.0251(10) 0.0192(9) 0.0007(7) -0.0013(8) 0.0060(9)
C5A 0.0271(9) 0.0188(9) 0.0219(9) -0.0013(7) 0.0014(7) 0.0012(7)
C6A 0.0225(8) 0.0181(8) 0.0205(8) -0.0019(7) -0.0006(7) 0.0024(7)
C7A 0.0236(9) 0.0190(9) 0.0251(9) 0.0001(7) -0.0014(7) 0.0010(7)
C8A 0.0277(10) 0.0528(13) 0.0275(10) -0.0022(9) -0.0045(8) 0.0009(9)
C9A 0.0180(9) 0.0791(17) 0.0354(12) -0.0092(11) 0.0014(8) -0.0050(10)
C10A 0.0256(10) 0.0807(17) 0.0270(11) -0.0048(11) 0.0073(9) -0.0181(11)
C11A 0.0277(10) 0.0556(13) 0.0209(9) 0.0012(9) -0.0002(8) -0.0147(9)
C12A 0.0232(9) 0.0370(11) 0.0189(9) -0.0028(8) 0.0007(7) -0.0065(8)
C13A 0.0224(9) 0.0374(11) 0.0204(9) -0.0030(8) 0.0021(7) -0.0034(8)
C1B 0.0252(10) 0.0318(11) 0.0419(12) 0.0073(9) 0.0141(9) -0.0020(8)
C2B 0.0375(11) 0.0436(12) 0.0362(11) 0.0002(9) 0.0230(9) 0.0027(10)
C3B 0.0460(12) 0.0333(11) 0.0250(10) -0.0041(8) 0.0099(9) 0.0036(9)
C4B 0.0280(9) 0.0252(10) 0.0241(9) 0.0025(7) 0.0050(7) 0.0005(8)
C5B 0.0240(9) 0.0190(9) 0.0232(9) 0.0046(7) 0.0079(7) 0.0013(7)
C6B 0.0270(9) 0.0209(9) 0.0282(10) 0.0031(7) 0.0075(8) -0.0004(7)
C7B 0.0203(8) 0.0221(9) 0.0207(9) -0.0003(7) 0.0055(7) -0.0031(7)
C8B 0.0378(11) 0.0236(10) 0.0263(10) -0.0017(8) 0.0125(8) -0.0012(8)
C9B 0.0390(11) 0.0295(10) 0.0311(11) -0.0033(8) 0.0178(9) -0.0133(9)
C10B 0.0274(10) 0.0384(11) 0.0348(11) -0.0086(9) 0.0092(8) -0.0130(9)
C11B 0.0283(10) 0.0269(10) 0.0252(9) -0.0045(8) 0.0080(8) -0.0054(8)
C12B 0.0256(9) 0.0177(8) 0.0256(9) -0.0052(7) 0.0131(7) -0.0050(7)
C13B 0.0239(9) 0.0206(9) 0.0274(9) -0.0057(7) 0.0095(7) -0.0011(7)
F1A 0.0284(6) 0.0334(6) 0.0578(8) 0.0008(6) -0.0143(5) -0.0064(5)
F2A 0.0518(8) 0.0520(8) 0.0335(7) -0.0089(6) -0.0237(6) 0.0040(6)
F3A 0.0630(9) 0.0533(8) 0.0202(6) 0.0070(5) -0.0038(6) -0.0001(7)
F4A 0.0309(6) 0.0750(10) 0.0421(7) 0.0104(7) -0.0076(5) 0.0107(6)
F5A 0.0184(6) 0.1130(13) 0.0568(9) -0.0050(8) 0.0013(6) 0.0031(7)
F6A 0.0287(7) 0.1267(14) 0.0405(8) 0.0029(8) 0.0122(6) -0.0269(8)
F1B 0.0276(6) 0.0567(8) 0.0626(9) 0.0015(7) 0.0210(6) -0.0095(6)
F2B 0.0531(9) 0.0847(11) 0.0560(9) -0.0139(8) 0.0389(7) -0.0018(8)
F3B 0.0632(9) 0.0602(9) 0.0319(7) -0.0181(6) 0.0136(6) 0.0011(7)
F4B 0.0521(7) 0.0332(6) 0.0318(6) 0.0073(5) 0.0103(5) -0.0006(5)
F5B 0.0530(8) 0.0492(8) 0.0456(7) 0.0041(6) 0.0226(6) -0.0279(6)
F6B 0.0307(6) 0.0650(9) 0.0521(8) -0.0017(7) 0.0034(6) -0.0237(6)
N1A 0.0197(7) 0.0287(8) 0.0145(7) -0.0021(6) 0.0017(6) -0.0019(6)
N2A 0.0213(8) 0.0339(9) 0.0147(7) -0.0004(6) 0.0021(6) -0.0038(6)
N3A 0.0312(8) 0.0252(8) 0.0217(8) 0.0047(6) 0.0036(7) 0.0032(7)
N4A 0.0190(7) 0.0383(10) 0.0339(9) 0.0073(8) -0.0011(7) -0.0040(7)
N5A 0.0361(10) 0.0622(14) 0.0329(10) 0.0098(9) -0.0015(8) -0.0242(10)
N6A 0.0243(8) 0.0351(9) 0.0193(8) 0.0011(7) -0.0014(6) -0.0010(7)
N1B 0.0267(8) 0.0170(8) 0.0250(8) -0.0024(6) 0.0089(6) -0.0035(6)
N2B 0.0259(8) 0.0173(8) 0.0329(9) -0.0025(7) 0.0130(7) -0.0037(6)
N3B 0.0358(9) 0.0325(10) 0.0255(8) -0.0029(7) 0.0002(7) -0.0013(8)
N4B 0.0266(8) 0.0271(9) 0.0367(9) -0.0010(7) 0.0060(7) -0.0071(7)
N6B 0.0271(8) 0.0239(8) 0.0305(9) 0.0002(7) 0.0071(7) 0.0007(6)
O1A 0.0452(8) 0.0474(9) 0.0270(7) 0.0035(6) 0.0164(7) 0.0003(7)
O2A 0.0344(7) 0.0210(7) 0.0374(7) -0.0024(6) 0.0056(6) -0.0021(6)
O3A 0.0331(8) 0.0767(12) 0.0274(8) -0.0040(8) 0.0062(6) -0.0198(8)
O4A 0.0358(8) 0.0377(9) 0.0598(10) 0.0180(7) -0.0013(7) -0.0097(7)
O5A 0.0230(6) 0.0259(7) 0.0187(6) -0.0010(5) 0.0047(5) -0.0016(5)
O6A 0.0494(10) 0.1056(15) 0.0237(8) 0.0102(9) 0.0082(7) -0.0350(10)
O7A 0.0600(11) 0.0564(11) 0.0466(10) 0.0184(8) -0.0071(8) -0.0231(10)
O8A 0.0262(7) 0.0369(8) 0.0187(6) -0.0032(5) 0.0030(5) 0.0020(6)
O9A 0.0401(8) 0.0432(9) 0.0436(9) 0.0188(7) 0.0010(7) 0.0049(7)
O1B 0.0499(9) 0.0353(9) 0.0503(9) -0.0161(7) -0.0020(7) -0.0075(7)
O2B 0.0310(8) 0.0438(9) 0.0403(8) -0.0015(7) -0.0026(6) 0.0043(7)
O3B 0.0357(8) 0.0301(8) 0.0554(9) -0.0128(7) 0.0108(7) -0.0030(6)
O4B 0.0315(8) 0.0604(11) 0.0573(10) -0.0091(8) -0.0062(7) -0.0036(7)
O5B 0.0325(7) 0.0193(7) 0.0320(7) -0.0010(5) 0.0140(6) -0.0011(5)
O8B 0.0270(7) 0.0466(9) 0.0523(9) -0.0097(7) 0.0084(7) 0.0095(7)
O9B 0.0370(8) 0.0584(10) 0.0387(9) -0.0207(8) 0.0070(7) -0.0063(7)
N5B 0.0360(10) 0.0354(11) 0.0336(10) -0.0008(8) 0.0009(8) -0.0085(8)
O6B 0.076(3) 0.0422(16) 0.0380(15) -0.0066(11) -0.0140(15) -0.0118(15)
O7B 0.104(4) 0.0277(14) 0.0597(18) 0.0100(11) -0.025(2) -0.0124(16)
O6Y 0.080(7) 0.068(5) 0.046(4) 0.006(3) 0.003(4) 0.029(5)
O7Y 0.074(6) 0.078(6) 0.027(3) -0.002(3) 0.007(3) 0.012(5)

loop_
_atom_type_symbol
_atom_type_description
_atom_type_scat_dispersion_real
_atom_type_scat_dispersion_imag
_atom_type_scat_source
C C 0.0033 0.0016 'International Tables Vol C Tables 4.2.6.8 and 6.1.1.4'
H H 0.0000 0.0000 'International Tables Vol C Tables 4.2.6.8 and 6.1.1.4'
F F 0.0171 0.0103 'International Tables Vol C Tables 4.2.6.8 and 6.1.1.4'
N N 0.0061 0.0033 'International Tables Vol C Tables 4.2.6.8 and 6.1.1.4'
O O 0.0106 0.0060 'International Tables Vol C Tables 4.2.6.8 and 6.1.1.4'

loop_
_citation_id
_citation_doi
_citation_year
1 10.1002/cplu.201800598 2019

loop_
_geom_angle_atom_site_label_1
_geom_angle_atom_site_label_2
_geom_angle_atom_site_label_3
_geom_angle
O5A C1A N1A 123.69(16)
O5A C1A N2A 123.80(16)
N1A C1A N2A 112.50(14)
F1A C2A C3A 118.38(17)
F1A C2A C7A 121.29(18)
C3A C2A C7A 120.31(18)
F2A C3A C2A 120.19(18)
F2A C3A C4A 120.14(18)
C2A C3A C4A 119.66(17)
F3A C4A C3A 118.29(17)
F3A C4A C5A 120.97(18)
C3A C4A C5A 120.64(17)
C4A C5A C6A 121.32(17)
C4A C5A N3A 116.44(16)
C6A C5A N3A 121.92(15)
N1A C6A C5A 121.98(15)
N1A C6A C7A 121.64(15)
C5A C6A C7A 116.38(16)
C2A C7A C6A 121.66(17)
C2A C7A N4A 117.23(16)
C6A C7A N4A 121.11(15)
F4A C8A C9A 118.14(19)
F4A C8A C13A 121.70(18)
C9A C8A C13A 120.15(19)
F5A C9A C10A 120.69(19)
F5A C9A C8A 119.6(2)
C10A C9A C8A 119.71(19)
F6A C10A C9A 117.96(19)
F6A C10A C11A 121.0(2)
C9A C10A C11A 120.92(18)
C10A C11A C12A 121.22(19)
C10A C11A N5A 116.97(18)
C12A C11A N5A 121.63(18)
N2A C12A C11A 122.24(17)
N2A C12A C13A 121.35(16)
C11A C12A C13A 116.37(17)
C8A C13A C12A 121.58(17)
C8A C13A N6A 117.45(17)
C12A C13A N6A 120.97(16)
F1B C1B C2B 119.34(17)
F1B C1B C6B 120.66(19)
C2B C1B C6B 120.00(18)
F2B C2B C1B 120.13(19)
F2B C2B C3B 119.89(19)
C1B C2B C3B 119.98(17)
F3B C3B C2B 118.60(17)
F3B C3B C4B 120.99(19)
C2B C3B C4B 120.37(18)
C3B C4B C5B 121.43(17)
C3B C4B N3B 117.40(17)
C5B C4B N3B 121.16(15)
C4B C5B N1B 121.57(16)
C4B C5B C6B 116.82(15)
N1B C5B C6B 121.56(16)
C1B C6B C5B 121.38(17)
C1B C6B N4B 118.10(17)
C5B C6B N4B 120.52(15)
O5B C7B N2B 123.23(15)
O5B C7B N1B 122.88(15)
N2B C7B N1B 113.89(15)
F4B C8B C9B 119.85(17)
F4B C8B C13B 120.42(18)
C9B C8B C13B 119.73(18)
F5B C9B C8B 120.06(19)
F5B C9B C10B 120.42(19)
C8B C9B C10B 119.51(17)
F6B C10B C9B 119.18(17)
F6B C10B C11B 120.38(19)
C9B C10B C11B 120.43(18)
C10B C11B C12B 121.22(18)
C10B C11B N5B 118.47(17)
C12B C11B N5B 120.30(16)
C13B C12B C11B 116.85(16)
C13B C12B N2B 120.95(16)
C11B C12B N2B 122.15(17)
C8B C13B C12B 122.23(17)
C8B C13B N6B 117.71(17)
C12B C13B N6B 119.96(15)
C1A N1A C6A 121.77(14)
C1A N1A H1AA 117.6(15)
C6A N1A H1AA 118.4(15)
C1A N2A C12A 121.54(15)
C1A N2A H2AA 119.6(15)
C12A N2A H2AA 116.8(15)
O1A N3A O2A 124.89(16)
O1A N3A C5A 117.82(15)
O2A N3A C5A 117.25(14)
O4A N4A O3A 124.60(17)
O4A N4A C7A 117.74(16)
O3A N4A C7A 117.65(16)
O7A N5A O6A 125.3(2)
O7A N5A C11A 116.48(19)
O6A N5A C11A 118.2(2)
O9A N6A O8A 124.52(16)
O9A N6A C13A 118.88(16)
O8A N6A C13A 116.58(15)
C7B N1B C5B 120.94(15)
C7B N1B H1BA 119.1(15)
C5B N1B H1BA 118.5(15)
C7B N2B C12B 120.08(15)
C7B N2B H2BA 122.0(15)
C12B N2B H2BA 117.0(15)
O1B N3B O2B 125.51(17)
O1B N3B C4B 117.04(16)
O2B N3B C4B 117.45(16)
O4B N4B O3B 124.98(18)
O4B N4B C6B 118.10(16)
O3B N4B C6B 116.92(16)
O9B N6B O8B 125.08(17)
O9B N6B C13B 117.00(15)
O8B N6B C13B 117.92(15)
O7B N5B O6B 126.9(3)
O7Y N5B O6Y 120.5(5)
O7Y N5B C11B 122.0(4)
O7B N5B C11B 117.5(2)
O6B N5B C11B 115.4(2)
O6Y N5B C11B 117.5(3)

loop_
_geom_bond_atom_site_label_1
_geom_bond_atom_site_label_2
_geom_bond_distance
C1A O5A 1.205(2)
C1A N1A 1.381(2)
C1A N2A 1.385(2)
C2A F1A 1.328(2)
C2A C3A 1.365(3)
C2A C7A 1.386(3)
C3A F2A 1.338(2)
C3A C4A 1.373(3)
C4A F3A 1.324(2)
C4A C5A 1.383(3)
C5A C6A 1.401(2)
C5A N3A 1.470(2)
C6A N1A 1.394(2)
C6A C7A 1.402(2)
C7A N4A 1.457(2)
C8A F4A 1.331(2)
C8A C9A 1.369(3)
C8A C13A 1.388(3)
C9A F5A 1.341(2)
C9A C10A 1.360(3)
C10A F6A 1.333(2)
C10A C11A 1.384(3)
C11A C12A 1.400(3)
C11A N5A 1.460(3)
C12A N2A 1.395(2)
C12A C13A 1.401(3)
C13A N6A 1.459(2)
C1B F1B 1.330(2)
C1B C2B 1.369(3)
C1B C6B 1.387(3)
C2B F2B 1.338(2)
C2B C3B 1.369(3)
C3B F3B 1.333(2)
C3B C4B 1.381(3)
C4B C5B 1.394(3)
C4B N3B 1.470(2)
C5B N1B 1.396(2)
C5B C6B 1.399(3)
C6B N4B 1.464(2)
C7B O5B 1.214(2)
C7B N2B 1.365(2)
C7B N1B 1.382(2)
C8B F4B 1.330(2)
C8B C9B 1.374(3)
C8B C13B 1.379(3)
C9B F5B 1.332(2)
C9B C10B 1.375(3)
C10B F6B 1.334(2)
C10B C11B 1.381(3)
C11B C12B 1.393(3)
C11B N5B 1.470(3)
C12B C13B 1.386(3)
C12B N2B 1.418(2)
C13B N6B 1.469(2)
N1A H1AA 0.801(15)
N2A H2AA 0.817(15)
N3A O1A 1.218(2)
N3A O2A 1.227(2)
N4A O4A 1.217(2)
N4A O3A 1.226(2)
N5A O7A 1.219(3)
N5A O6A 1.220(2)
N6A O9A 1.213(2)
N6A O8A 1.232(2)
N1B H1BA 0.794(15)
N2B H2BA 0.808(15)
N3B O1B 1.219(2)
N3B O2B 1.225(2)
N4B O4B 1.221(2)
N4B O3B 1.225(2)
N6B O9B 1.213(2)
N6B O8B 1.220(2)
N5B O7Y 1.163(6)
N5B O7B 1.175(3)
N5B O6B 1.225(3)
N5B O6Y 1.282(6)
